data_4123106
loop_
_publ_author_name
'Badiola, Eider'
'Fiser, B\'ela'
'G\'omez-Bengoa, Enrique'
'Mielgo, Antonia'
'Olaizola, Iurre'
'Urruzuno, I\~naki'
'Garc\'ia, Jes\'us M'
'Odriozola, Jos\'e M'
'Razkin, Jes\'us'
'Oiarbide, Mikel'
'Palomo, Claudio'

_publ_section_title
;
 Enantioselective Construction of Tetrasubstituted Stereogenic Carbons
 through Br\/onsted Base Catalyzed Michael Reactions: \a'-Hydroxy Enones
 as Key Enoate Equivalent.
;
_journal_name_full 'Journal of the American Chemical Society'
_journal_page_first 141209140339003
_journal_paper_doi 10.1021/ja510603w
_journal_year 2014
_chemical_absolute_configuration ad
_chemical_compound_source 'synthesis as described'
_chemical_formula_moiety 'C27 H32 Br1 N1 O4'
_chemical_formula_sum 'C27 H32 Br N O4'
_chemical_formula_weight 514.45
_chemical_name_systematic
;
 ?
;
_space_group_IT_number 19
_symmetry_cell_setting orthorhombic
_symmetry_Int_Tables_number 19
_symmetry_space_group_name_Hall 'P 2ac 2ab'
_symmetry_space_group_name_H-M 'P 21 21 21'
_atom_sites_solution_hydrogens geom
_atom_sites_solution_primary direct
_atom_sites_solution_secondary difmap
_audit_creation_date 2014-09-17T13:31:28-00:00
_audit_creation_method 'WinGX routine CIF_UPDATE'
_cell_angle_alpha 90
_cell_angle_beta 90
_cell_angle_gamma 90
_cell_formula_units_Z 4
_cell_length_a 5.7636(2)
_cell_length_b 16.0522(4)
_cell_length_c 28.0601(7)
_cell_measurement_reflns_used 5945
_cell_measurement_temperature 100(2)
_cell_measurement_theta_max 26.003
_cell_measurement_theta_min 2.508
_cell_measurement_wavelength 0.71073
_cell_volume 2596.08(13)
_computing_cell_refinement 'CrysAlis Pro (Oxford Diffraction Ltd., 2011)'
_computing_data_collection 'CrysAlis Pro (Oxford Diffraction Ltd., 2011)'
_computing_data_reduction 'CrysAlis Pro (Oxford Diffraction Ltd., 2011)'
_computing_molecular_graphics 'Diamond v.3.2f (Crystal Impact GbR, 2008)'
_computing_publication_material 'WinGX publication routines (Farrugia, 1999)'
_computing_structure_refinement 'SHELXL-97 (Sheldrick, 2008)'
_computing_structure_solution 'OLEX2 (Dolomanov et al, 2009)'
_diffrn_ambient_temperature 100(2)
_diffrn_detector 'CCD plate'
_diffrn_detector_area_resol_mean 16.2439
_diffrn_detector_type Eos
_diffrn_measured_fraction_theta_full 0.999
_diffrn_measured_fraction_theta_max 0.999
_diffrn_measurement_details
;
  1 omega  -14.00   58.00   1.0000   60.0000
omega____ theta____ kappa____ phi______ frames
    -       26.6204  -99.0000 -120.0000 72

  2 omega   35.00   83.00   1.0000   60.0000
omega____ theta____ kappa____ phi______ frames
    -       26.6204 -178.0000 -120.0000 48

  3 omega  -52.00   67.00   1.0000   60.0000
omega____ theta____ kappa____ phi______ frames
    -       26.6204    0.0000 -150.0000 119

  4 omega   65.00   95.00   1.0000   60.0000
omega____ theta____ kappa____ phi______ frames
    -       26.6204   77.0000  150.0000 30

  5 omega   42.00   69.00   1.0000   60.0000
omega____ theta____ kappa____ phi______ frames
    -       26.6204  178.0000   30.0000 27

  6 omega   -1.00   78.00   1.0000   60.0000
omega____ theta____ kappa____ phi______ frames
    -       26.6204  -99.0000   90.0000 79

  7 omega  -14.00  105.00   1.0000   60.0000
omega____ theta____ kappa____ phi______ frames
    -       26.6204   77.0000    0.0000 119

;
_diffrn_measurement_device '\k-geometry diffractometer'
_diffrn_measurement_device_type 'Agilent SuperNova'
_diffrn_measurement_method '\w scans'
_diffrn_orient_matrix_UB_11 0.0300897
_diffrn_orient_matrix_UB_12 -0.0396176
_diffrn_orient_matrix_UB_13 0.0093591
_diffrn_orient_matrix_UB_21 0.0133511
_diffrn_orient_matrix_UB_22 0.0178759
_diffrn_orient_matrix_UB_23 0.0229518
_diffrn_orient_matrix_UB_31 -0.1185188
_diffrn_orient_matrix_UB_32 -0.0080479
_diffrn_orient_matrix_UB_33 0.0049753
_diffrn_radiation_monochromator 'Multilayer optics'
_diffrn_radiation_probe x-ray
_diffrn_radiation_source 'Nova (Mo) X-ray micro-source'
_diffrn_radiation_type MoK\a
_diffrn_radiation_wavelength 0.71073
_diffrn_reflns_av_R_equivalents 0.051
_diffrn_reflns_av_unetI/netI 0.0537
_diffrn_reflns_limit_h_max 6
_diffrn_reflns_limit_h_min -6
_diffrn_reflns_limit_k_max 19
_diffrn_reflns_limit_k_min -19
_diffrn_reflns_limit_l_max 32
_diffrn_reflns_limit_l_min -33
_diffrn_reflns_number 17657
_diffrn_reflns_theta_full 25.49
_diffrn_reflns_theta_max 25.49
_diffrn_reflns_theta_min 1.93
_diffrn_source_current 0.8
_diffrn_source_power 0.04
_diffrn_source_voltage 50
_exptl_absorpt_coefficient_mu 1.615
_exptl_absorpt_correction_T_max 0.949
_exptl_absorpt_correction_T_min 0.584
_exptl_absorpt_correction_type analytical
_exptl_absorpt_process_details
;
        CrysAlisPro, Agilent Technologies,
        Version 1.171.36.24 (release 03-12-2012 CrysAlis171 .NET)
        (compiled Dec  3 2012,18:21:49)
Analytical numeric absorption correction using a multifaceted crystal
                        model based on expressions derived by R.C. Clark & J.S.
        (Clark, R. C. & Reid, J. S. (1995). Acta Cryst. A51, 887-897)
;
_exptl_crystal_colour colourless
_exptl_crystal_density_diffrn 1.316
_exptl_crystal_density_method 'not measured'
_exptl_crystal_description needle
_exptl_crystal_F_000 1072
_exptl_crystal_size_max 0.8355
_exptl_crystal_size_mid 0.064
_exptl_crystal_size_min 0.0366
_refine_diff_density_max 0.769
_refine_diff_density_min -0.338
_refine_diff_density_rms 0.066
_refine_ls_abs_structure_details
;
The Friedel pair coverage of the experiment is almost complete (100%).
Analysis of the absolute structure using likelihood methods
(Hooft, Straver & Spek, 2008) was performed using PLATON (Spek, 2011).
 The results indicated that the absolute structure had been correctly
 assigned. The method calculated that the probability that the structure 
is inverted is smaller than 10-99. The absolute structure parameter y 
(Hooft, Straver & Spek, 2008) was calculated using PLATON (Spek,
2010). The resulting value was y=-0.012(4), which together with Flack parameter 
value, indicate that the absolute structure has sureley been determined 
correctly.

Flack, H. D. (1983), Acta Cryst. A39, 876-881
Flack & G. Bernardinelli, Acta Cryst. 1999, A55, 908-915; 
H. D. Flack & G. Bernardinelli, J. Appl. Cryst. 2000, 33, 1143-1148.

R. W. W. Hooft, L. H. Straver & A. L. Spek, J. Appl. Cryst. 2008, 41, 96-103
A. L. Spek (2010) PLATON, Utrecht, The Netherlands; 
A. L. Spek, J. Appl. Cryst. 2003, 36, 7-13
A. L. Thompson & D. J. Watkin, Tetrahedron: Asymmetry 2009, 20, 712--717

;
_refine_ls_abs_structure_Flack 0.013(10)
_refine_ls_extinction_method none
_refine_ls_goodness_of_fit_ref 1.103
_refine_ls_hydrogen_treatment noref
_refine_ls_matrix_type full
_refine_ls_number_parameters 302
_refine_ls_number_reflns 4805
_refine_ls_number_restraints 0
_refine_ls_restrained_S_all 1.103
_refine_ls_R_factor_all 0.053
_refine_ls_R_factor_gt 0.0445
_refine_ls_shift/su_max 0
_refine_ls_shift/su_mean 0
_refine_ls_structure_factor_coef Fsqd
_refine_ls_weighting_details 'calc w=1/[\s^2^(Fo^2^)+(0.0404P)^2^+1.1535P] where P=(Fo^2^+2Fc^2^)/3'
_refine_ls_weighting_scheme calc
_refine_ls_wR_factor_gt 0.0934
_refine_ls_wR_factor_ref 0.0967
_reflns_number_gt 4318
_reflns_number_total 4805
_reflns_threshold_expression >2\s(I)
_cod_data_source_file ja510603w_si_001.cif
_cod_data_source_block a2014334_iu1231
_cod_database_code 4123106

loop_
_symmetry_equiv_pos_as_xyz
'x, y, z'
'-x+1/2, -y, z+1/2'
'x+1/2, -y+1/2, -z'
'-x, y+1/2, -z+1/2'

loop_
_atom_site_label
_atom_site_type_symbol
_atom_site_fract_x
_atom_site_fract_y
_atom_site_fract_z
_atom_site_U_iso_or_equiv
_atom_site_adp_type
_atom_site_occupancy
_atom_site_symmetry_multiplicity
_atom_site_calc_flag
_atom_site_refinement_flags
Br1 Br 0.84525(7) 0.39663(3) 0.310165(14) 0.03361(13) Uani 1 1 d .
O1 O 0.6003(4) 0.09268(14) 0.18276(8) 0.0146(5) Uani 1 1 d .
O2 O 1.0009(4) 0.14154(15) 0.09411(9) 0.0187(6) Uani 1 1 d .
O3 O 0.2816(4) 0.35034(16) 0.09684(9) 0.0231(6) Uani 1 1 d .
O4 O 0.6682(5) 0.33863(16) 0.00016(8) 0.0249(6) Uani 1 1 d .
H4 H 0.5955 0.3405 -0.0258 0.037 Uiso 1 1 calc R
N1 N 0.9895(5) 0.11017(19) 0.17451(10) 0.0159(6) Uani 1 1 d .
C1 C 0.8126(6) 0.0914(2) 0.20185(11) 0.0142(7) Uani 1 1 d .
C2 C 0.8940(6) 0.1255(2) 0.13032(13) 0.0162(8) Uani 1 1 d .
C3 C 0.6295(6) 0.1210(2) 0.13335(12) 0.0170(8) Uani 1 1 d .
C4 C 0.8263(7) 0.0686(2) 0.25241(12) 0.0175(8) Uani 1 1 d .
C5 C 0.6429(8) 0.0261(2) 0.27337(13) 0.0227(8) Uani 1 1 d .
H5 H 0.5074 0.0134 0.2555 0.027 Uiso 1 1 calc R
C6 C 0.6610(8) 0.0023(2) 0.32106(13) 0.0267(9) Uani 1 1 d .
H6 H 0.54 -0.029 0.3355 0.032 Uiso 1 1 calc R
C7 C 0.8544(8) 0.0241(2) 0.34723(14) 0.0293(9) Uani 1 1 d .
H7 H 0.8638 0.0093 0.38 0.035 Uiso 1 1 calc R
C8 C 1.0351(7) 0.0674(3) 0.32596(14) 0.0285(10) Uani 1 1 d .
H8 H 1.1681 0.0819 0.3442 0.034 Uiso 1 1 calc R
C9 C 1.0228(7) 0.0897(3) 0.27817(13) 0.0278(9) Uani 1 1 d .
H9 H 1.1469 0.1189 0.2634 0.033 Uiso 1 1 calc R
C10 C 0.5178(6) 0.2091(2) 0.12967(12) 0.0149(8) Uani 1 1 d .
H10 H 0.3459 0.202 0.1322 0.018 Uiso 1 1 calc R
C11 C 0.5951(6) 0.2623(2) 0.17161(12) 0.0141(8) Uani 1 1 d .
C12 C 0.4550(7) 0.2638(2) 0.21205(13) 0.0188(8) Uani 1 1 d .
H12 H 0.3087 0.2365 0.2114 0.023 Uiso 1 1 calc R
C13 C 0.5249(7) 0.3043(2) 0.25311(14) 0.0217(9) Uani 1 1 d .
H13 H 0.4291 0.3048 0.2807 0.026 Uiso 1 1 calc R
C14 C 0.7378(7) 0.3440(2) 0.25310(13) 0.0189(8) Uani 1 1 d .
C15 C 0.8762(7) 0.3469(2) 0.21347(13) 0.0184(8) Uani 1 1 d .
H15 H 1.0185 0.3767 0.2138 0.022 Uiso 1 1 calc R
C16 C 0.8038(6) 0.3051(2) 0.17283(13) 0.0169(8) Uani 1 1 d .
H16 H 0.8994 0.3058 0.1452 0.02 Uiso 1 1 calc R
C17 C 0.5689(6) 0.2480(2) 0.08081(12) 0.0157(8) Uani 1 1 d .
H17A H 0.7384 0.2563 0.0776 0.019 Uiso 1 1 calc R
H17B H 0.5194 0.2087 0.0556 0.019 Uiso 1 1 calc R
C18 C 0.4495(6) 0.3293(2) 0.07340(13) 0.0173(8) Uani 1 1 d .
C19 C 0.5474(6) 0.3877(2) 0.03539(12) 0.0193(8) Uani 1 1 d .
C20 C 0.7294(7) 0.4419(2) 0.05895(14) 0.0237(9) Uani 1 1 d .
H20A H 0.8553 0.4068 0.0711 0.036 Uiso 1 1 calc R
H20B H 0.6589 0.4727 0.0854 0.036 Uiso 1 1 calc R
H20C H 0.7917 0.4814 0.0356 0.036 Uiso 1 1 calc R
C21 C 0.3574(7) 0.4391(2) 0.01272(13) 0.0238(8) Uani 1 1 d .
H21A H 0.4233 0.4733 -0.0128 0.036 Uiso 1 1 calc R
H21B H 0.2869 0.4753 0.0368 0.036 Uiso 1 1 calc R
H21C H 0.2389 0.4019 -0.0005 0.036 Uiso 1 1 calc R
C22 C 0.5195(6) 0.0554(2) 0.10156(13) 0.0178(8) Uani 1 1 d .
H22A H 0.527 0.0748 0.0681 0.021 Uiso 1 1 calc R
H22B H 0.3536 0.05 0.1102 0.021 Uiso 1 1 calc R
C23 C 0.6331(7) -0.0304(2) 0.10473(13) 0.0202(8) Uani 1 1 d .
H23A H 0.7974 -0.026 0.0948 0.024 Uiso 1 1 calc R
H23B H 0.6299 -0.0497 0.1382 0.024 Uiso 1 1 calc R
C24 C 0.5101(7) -0.0936(2) 0.07341(13) 0.0253(9) Uani 1 1 d .
H24A H 0.3422 -0.0923 0.0809 0.03 Uiso 1 1 calc R
H24B H 0.5287 -0.0767 0.0397 0.03 Uiso 1 1 calc R
C25 C 0.5964(9) -0.1823(2) 0.07895(16) 0.0367(11) Uani 1 1 d .
H25A H 0.7619 -0.1845 0.0696 0.044 Uiso 1 1 calc R
H25B H 0.5861 -0.1983 0.113 0.044 Uiso 1 1 calc R
C26 C 0.4624(11) -0.2450(3) 0.0495(2) 0.0544(15) Uani 1 1 d .
H26A H 0.2956 -0.2402 0.0575 0.065 Uiso 1 1 calc R
H26B H 0.4806 -0.2308 0.0154 0.065 Uiso 1 1 calc R
C27 C 0.5376(13) -0.3342(3) 0.0570(2) 0.079(2) Uani 1 1 d .
H27A H 0.4415 -0.3711 0.0374 0.118 Uiso 1 1 calc R
H27B H 0.5193 -0.3491 0.0907 0.118 Uiso 1 1 calc R
H27C H 0.7007 -0.3403 0.0478 0.118 Uiso 1 1 calc R

loop_
_atom_site_aniso_label
_atom_site_aniso_U_11
_atom_site_aniso_U_22
_atom_site_aniso_U_33
_atom_site_aniso_U_23
_atom_site_aniso_U_13
_atom_site_aniso_U_12
Br1 0.0359(2) 0.0436(2) 0.02138(19) -0.0127(2) -0.0014(2) -0.0086(2)
O1 0.0096(12) 0.0215(12) 0.0126(12) 0.0019(11) 0.0001(9) -0.0017(10)
O2 0.0140(14) 0.0265(14) 0.0156(13) 0.0025(11) 0.0003(11) 0.0003(11)
O3 0.0189(15) 0.0295(15) 0.0209(14) 0.0006(12) 0.0034(12) 0.0057(11)
O4 0.0286(16) 0.0338(15) 0.0123(13) -0.0004(11) 0.0011(13) 0.0117(14)
N1 0.0114(15) 0.0211(16) 0.0152(15) 0.0020(13) -0.0032(12) 0.0013(14)
C1 0.0137(19) 0.0129(17) 0.0160(18) 0.0007(14) -0.0013(14) -0.0010(15)
C2 0.017(2) 0.0150(18) 0.0165(19) 0.0013(14) 0.0006(15) 0.0008(14)
C3 0.0154(19) 0.0226(19) 0.0130(17) -0.0009(14) 0.0016(15) -0.0041(16)
C4 0.0162(19) 0.0207(17) 0.0157(18) 0.0019(15) -0.0008(17) 0.0022(16)
C5 0.021(2) 0.028(2) 0.0191(19) 0.0026(16) -0.0025(19) 0.0022(19)
C6 0.022(2) 0.037(2) 0.021(2) 0.0081(16) 0.0051(19) 0.0038(19)
C7 0.032(2) 0.041(2) 0.0154(19) 0.0074(17) 0.001(2) 0.008(2)
C8 0.024(2) 0.044(2) 0.018(2) 0.0020(18) -0.0061(17) 0.0010(19)
C9 0.024(2) 0.038(2) 0.022(2) 0.0076(19) -0.0038(17) -0.0016(19)
C10 0.0076(18) 0.0198(18) 0.0173(19) 0.0009(15) -0.0024(15) -0.0003(15)
C11 0.011(2) 0.0174(18) 0.0136(17) 0.0030(14) -0.0033(14) 0.0000(14)
C12 0.015(2) 0.0215(19) 0.019(2) -0.0006(16) 0.0014(16) -0.0004(16)
C13 0.020(2) 0.027(2) 0.018(2) 0.0008(17) 0.0061(17) 0.0005(17)
C14 0.024(2) 0.0192(19) 0.0137(19) -0.0058(16) -0.0046(15) -0.0006(16)
C15 0.014(2) 0.0167(18) 0.024(2) -0.0017(15) 0.0011(16) 0.0019(16)
C16 0.015(2) 0.0162(17) 0.0193(19) 0.0017(15) 0.0019(15) 0.0020(15)
C17 0.0122(19) 0.0223(19) 0.0128(18) -0.0014(15) -0.0003(14) -0.0006(14)
C18 0.014(2) 0.024(2) 0.0139(19) -0.0067(16) -0.0047(15) 0.0003(16)
C19 0.0197(19) 0.022(2) 0.0158(19) -0.0049(16) 0.0008(15) 0.0048(17)
C20 0.020(2) 0.024(2) 0.027(2) 0.0048(18) 0.0010(17) -0.0013(16)
C21 0.025(2) 0.029(2) 0.0181(19) 0.0037(16) -0.0028(18) 0.0071(19)
C22 0.0118(19) 0.0219(19) 0.020(2) 0.0008(16) -0.0007(16) -0.0011(16)
C23 0.017(2) 0.0230(18) 0.0205(19) 0.0007(16) -0.0004(17) -0.0003(17)
C24 0.034(2) 0.0186(19) 0.023(2) -0.0005(17) -0.0007(17) -0.0038(19)
C25 0.051(3) 0.026(2) 0.033(2) -0.003(2) 0.007(2) 0.000(2)
C26 0.075(4) 0.029(2) 0.059(4) -0.014(2) -0.002(3) -0.007(3)
C27 0.120(6) 0.025(3) 0.092(5) -0.001(3) -0.006(4) -0.006(3)

loop_
_atom_type_symbol
_atom_type_description
_atom_type_scat_dispersion_real
_atom_type_scat_dispersion_imag
_atom_type_scat_source
C C 0.0033 0.0016 'International Tables Vol C Tables 4.2.6.8 and 6.1.1.4'
H H 0 0 'International Tables Vol C Tables 4.2.6.8 and 6.1.1.4'
Br Br -0.2901 2.4595 'International Tables Vol C Tables 4.2.6.8 and 6.1.1.4'
N N 0.0061 0.0033 'International Tables Vol C Tables 4.2.6.8 and 6.1.1.4'
O O 0.0106 0.006 'International Tables Vol C Tables 4.2.6.8 and 6.1.1.4'

loop_
_exptl_crystal_face_index_h
_exptl_crystal_face_index_k
_exptl_crystal_face_index_l
_exptl_crystal_face_perp_dist
-1 0 0 0.3521
0 -1 2 0.039
0 1 -2 0.0119
0 -1 -1 0.0334
0 1 1 0.001
1 0 0 0.478

loop_
_geom_angle_atom_site_label_1
_geom_angle_atom_site_label_2
_geom_angle_atom_site_label_3
_geom_angle
C1 O1 C3 106.2(2)
C19 O4 H4 109.5
C1 N1 C2 104.9(3)
N1 C1 O1 118.3(3)
N1 C1 C4 125.5(3)
O1 C1 C4 116.2(3)
O2 C2 N1 125.9(3)
O2 C2 C3 124.2(3)
N1 C2 C3 109.9(3)
O1 C3 C22 107.0(3)
O1 C3 C2 100.4(3)
C22 C3 C2 114.6(3)
O1 C3 C10 107.2(3)
C22 C3 C10 114.7(3)
C2 C3 C10 111.5(3)
C9 C4 C5 121.4(3)
C9 C4 C1 119.2(3)
C5 C4 C1 119.4(3)
C4 C5 C6 118.9(4)
C4 C5 H5 120.5
C6 C5 H5 120.5
C7 C6 C5 120.1(4)
C7 C6 H6 120
C5 C6 H6 120
C6 C7 C8 120.3(4)
C6 C7 H7 119.8
C8 C7 H7 119.8
C7 C8 C9 120.4(4)
C7 C8 H8 119.8
C9 C8 H8 119.8
C4 C9 C8 118.9(4)
C4 C9 H9 120.6
C8 C9 H9 120.6
C11 C10 C17 114.0(3)
C11 C10 C3 109.7(3)
C17 C10 C3 110.4(3)
C11 C10 H10 107.5
C17 C10 H10 107.5
C3 C10 H10 107.5
C16 C11 C12 118.3(3)
C16 C11 C10 123.5(3)
C12 C11 C10 118.0(3)
C13 C12 C11 121.2(3)
C13 C12 H12 119.4
C11 C12 H12 119.4
C14 C13 C12 118.4(4)
C14 C13 H13 120.8
C12 C13 H13 120.8
C15 C14 C13 122.2(3)
C15 C14 Br1 118.5(3)
C13 C14 Br1 119.4(3)
C14 C15 C16 118.4(3)
C14 C15 H15 120.8
C16 C15 H15 120.8
C11 C16 C15 121.4(3)
C11 C16 H16 119.3
C15 C16 H16 119.3
C18 C17 C10 113.1(3)
C18 C17 H17A 109
C10 C17 H17A 109
C18 C17 H17B 109
C10 C17 H17B 109
H17A C17 H17B 107.8
O3 C18 C17 122.3(3)
O3 C18 C19 120.0(3)
C17 C18 C19 117.7(3)
O4 C19 C21 111.0(3)
O4 C19 C20 106.2(3)
C21 C19 C20 111.8(3)
O4 C19 C18 108.8(3)
C21 C19 C18 111.2(3)
C20 C19 C18 107.7(3)
C19 C20 H20A 109.5
C19 C20 H20B 109.5
H20A C20 H20B 109.5
C19 C20 H20C 109.5
H20A C20 H20C 109.5
H20B C20 H20C 109.5
C19 C21 H21A 109.5
C19 C21 H21B 109.5
H21A C21 H21B 109.5
C19 C21 H21C 109.5
H21A C21 H21C 109.5
H21B C21 H21C 109.5
C3 C22 C23 114.3(3)
C3 C22 H22A 108.7
C23 C22 H22A 108.7
C3 C22 H22B 108.7
C23 C22 H22B 108.7
H22A C22 H22B 107.6
C24 C23 C22 111.6(3)
C24 C23 H23A 109.3
C22 C23 H23A 109.3
C24 C23 H23B 109.3
C22 C23 H23B 109.3
H23A C23 H23B 108
C25 C24 C23 114.5(3)
C25 C24 H24A 108.6
C23 C24 H24A 108.6
C25 C24 H24B 108.6
C23 C24 H24B 108.6
H24A C24 H24B 107.6
C26 C25 C24 113.6(4)
C26 C25 H25A 108.8
C24 C25 H25A 108.8
C26 C25 H25B 108.8
C24 C25 H25B 108.8
H25A C25 H25B 107.7
C27 C26 C25 114.1(5)
C27 C26 H26A 108.7
C25 C26 H26A 108.7
C27 C26 H26B 108.7
C25 C26 H26B 108.7
H26A C26 H26B 107.6
C26 C27 H27A 109.5
C26 C27 H27B 109.5
H27A C27 H27B 109.5
C26 C27 H27C 109.5
H27A C27 H27C 109.5
H27B C27 H27C 109.5

loop_
_geom_bond_atom_site_label_1
_geom_bond_atom_site_label_2
_geom_bond_distance
Br1 C14 1.913(3)
O1 C1 1.336(4)
O1 C3 1.469(4)
O2 C2 1.216(4)
O3 C18 1.218(4)
O4 C19 1.443(4)
O4 H4 0.84
N1 C1 1.311(4)
N1 C2 1.379(4)
C1 C4 1.467(5)
C2 C3 1.528(5)
C3 C22 1.519(5)
C3 C10 1.558(5)
C4 C9 1.385(5)
C4 C5 1.389(5)
C5 C6 1.395(5)
C5 H5 0.95
C6 C7 1.380(6)
C6 H6 0.95
C7 C8 1.387(6)
C7 H7 0.95
C8 C9 1.390(5)
C8 H8 0.95
C9 H9 0.95
C10 C11 1.520(5)
C10 C17 1.535(5)
C10 H10 1
C11 C16 1.386(5)
C11 C12 1.393(5)
C12 C13 1.383(5)
C12 H12 0.95
C13 C14 1.383(5)
C13 H13 0.95
C14 C15 1.369(5)
C15 C16 1.387(5)
C15 H15 0.95
C16 H16 0.95
C17 C18 1.490(5)
C17 H17A 0.99
C17 H17B 0.99
C18 C19 1.528(5)
C19 C21 1.511(5)
C19 C20 1.515(5)
C20 H20A 0.98
C20 H20B 0.98
C20 H20C 0.98
C21 H21A 0.98
C21 H21B 0.98
C21 H21C 0.98
C22 C23 1.527(5)
C22 H22A 0.99
C22 H22B 0.99
C23 C24 1.519(5)
C23 H23A 0.99
C23 H23B 0.99
C24 C25 1.516(5)
C24 H24A 0.99
C24 H24B 0.99
C25 C26 1.513(6)
C25 H25A 0.99
C25 H25B 0.99
C26 C27 1.511(7)
C26 H26A 0.99
C26 H26B 0.99
C27 H27A 0.98
C27 H27B 0.98
C27 H27C 0.98

loop_
_geom_torsion_atom_site_label_1
_geom_torsion_atom_site_label_2
_geom_torsion_atom_site_label_3
_geom_torsion_atom_site_label_4
_geom_torsion
C2 N1 C1 O1 -1.0(4)
C2 N1 C1 C4 178.8(3)
C3 O1 C1 N1 -3.0(4)
C3 O1 C1 C4 177.2(3)
C1 N1 C2 O2 -176.6(3)
C1 N1 C2 C3 4.5(4)
C1 O1 C3 C22 125.0(3)
C1 O1 C3 C2 5.1(3)
C1 O1 C3 C10 -111.5(3)
O2 C2 C3 O1 175.1(3)
N1 C2 C3 O1 -5.9(3)
O2 C2 C3 C22 60.9(4)
N1 C2 C3 C22 -120.2(3)
O2 C2 C3 C10 -71.5(4)
N1 C2 C3 C10 107.4(3)
N1 C1 C4 C9 19.5(5)
O1 C1 C4 C9 -160.7(3)
N1 C1 C4 C5 -160.2(3)
O1 C1 C4 C5 19.6(5)
C9 C4 C5 C6 -1.8(6)
C1 C4 C5 C6 177.9(3)
C4 C5 C6 C7 2.8(6)
C5 C6 C7 C8 -2.1(6)
C6 C7 C8 C9 0.4(6)
C5 C4 C9 C8 0.1(6)
C1 C4 C9 C8 -179.6(3)
C7 C8 C9 C4 0.6(6)
O1 C3 C10 C11 46.1(3)
C22 C3 C10 C11 164.8(3)
C2 C3 C10 C11 -62.9(4)
O1 C3 C10 C17 172.6(3)
C22 C3 C10 C17 -68.7(4)
C2 C3 C10 C17 63.6(4)
C17 C10 C11 C16 -41.5(5)
C3 C10 C11 C16 83.0(4)
C17 C10 C11 C12 142.6(3)
C3 C10 C11 C12 -93.0(4)
C16 C11 C12 C13 -2.3(5)
C10 C11 C12 C13 173.8(3)
C11 C12 C13 C14 0.4(5)
C12 C13 C14 C15 2.3(6)
C12 C13 C14 Br1 -177.4(3)
C13 C14 C15 C16 -3.0(6)
Br1 C14 C15 C16 176.7(3)
C12 C11 C16 C15 1.6(5)
C10 C11 C16 C15 -174.3(3)
C14 C15 C16 C11 0.9(5)
C11 C10 C17 C18 -61.0(4)
C3 C10 C17 C18 175.0(3)
C10 C17 C18 O3 -19.8(5)
C10 C17 C18 C19 159.2(3)
O3 C18 C19 O4 -155.1(3)
C17 C18 C19 O4 25.9(4)
O3 C18 C19 C21 -32.6(5)
C17 C18 C19 C21 148.4(3)
O3 C18 C19 C20 90.2(4)
C17 C18 C19 C20 -88.8(4)
O1 C3 C22 C23 -62.3(4)
C2 C3 C22 C23 48.1(4)
C10 C3 C22 C23 178.9(3)
C3 C22 C23 C24 178.1(3)
C22 C23 C24 C25 -173.5(3)
C23 C24 C25 C26 176.7(4)
C24 C25 C26 C27 -176.6(5)
